data_2233840
loop_
_publ_author_name
'Fun, Hoong-Kun'
'Chia, Tze Shyang'
'Sapnakumari, M.'
'Narayana, B.'
'Sarojini, B. K.'

_publ_section_title
;
 (<i>E</i>)-3-(4-Chlorophenyl)-1-(4-fluorophenyl)prop-2-en-1-one
;
_journal_coeditor_code HB6622
_journal_issue 3
_journal_name_full 'Acta Crystallographica Section E'
_journal_page_first o629
_journal_paper_doi 10.1107/S1600536812004230
_journal_volume 68
_journal_year 2012
_chemical_formula_iupac 'C15 H10 Cl F O'
_chemical_formula_moiety 'C15 H10 Cl F O'
_chemical_formula_sum 'C15 H10 Cl F O'
_chemical_formula_weight 260.68
_chemical_name_systematic
;
(<i>E</i>)-3-(4-Chlorophenyl)-1-(4-fluorophenyl)prop-2-en-1-one
;
_space_group_IT_number 2
_symmetry_cell_setting triclinic
_symmetry_space_group_name_Hall '-P 1'
_symmetry_space_group_name_H-M 'P -1'
_atom_sites_solution_hydrogens geom
_atom_sites_solution_primary direct
_atom_sites_solution_secondary difmap
_audit_creation_method SHELXL-97
_cell_angle_alpha 80.3510(10)
_cell_angle_beta 85.4830(10)
_cell_angle_gamma 83.5450(10)
_cell_formula_units_Z 2
_cell_length_a 5.8875(3)
_cell_length_b 7.4926(3)
_cell_length_c 13.6022(6)
_cell_measurement_reflns_used 7331
_cell_measurement_temperature 100.0(10)
_cell_measurement_theta_max 32.53
_cell_measurement_theta_min 3.04
_cell_volume 586.69(5)
_computing_cell_refinement 'SAINT (Bruker, 2009)'
_computing_data_collection 'APEX2 (Bruker, 2009)'
_computing_data_reduction 'SAINT (Bruker, 2009)'
_computing_molecular_graphics 'SHELXTL (Sheldrick, 2008)'
_computing_publication_material
;
SHELXTL (Sheldrick, 2008) and PLATON (Spek, 2009)
;
_computing_structure_refinement 'SHELXTL (Sheldrick, 2008)'
_computing_structure_solution 'SHELXTL (Sheldrick, 2008)'
_diffrn_ambient_temperature 100
_diffrn_measured_fraction_theta_full 0.985
_diffrn_measured_fraction_theta_max 0.985
_diffrn_measurement_device_type 'Bruker APEX DUO CCD'
_diffrn_measurement_method '\f and \w scans'
_diffrn_radiation_monochromator graphite
_diffrn_radiation_source 'fine-focus sealed tube'
_diffrn_radiation_type MoK\a
_diffrn_radiation_wavelength 0.71073
_diffrn_reflns_av_R_equivalents 0.0207
_diffrn_reflns_av_sigmaI/netI 0.0184
_diffrn_reflns_limit_h_max 8
_diffrn_reflns_limit_h_min -8
_diffrn_reflns_limit_k_max 10
_diffrn_reflns_limit_k_min -9
_diffrn_reflns_limit_l_max 18
_diffrn_reflns_limit_l_min -18
_diffrn_reflns_number 12071
_diffrn_reflns_theta_full 29.00
_diffrn_reflns_theta_max 29.00
_diffrn_reflns_theta_min 1.52
_diffrn_standards_number 0
_exptl_absorpt_coefficient_mu 0.321
_exptl_absorpt_correction_T_max 0.9699
_exptl_absorpt_correction_T_min 0.8873
_exptl_absorpt_correction_type multi-scan
_exptl_absorpt_process_details '(<i>SADABS</i>; Bruker, 2009)'
_exptl_crystal_colour colourless
_exptl_crystal_density_diffrn 1.476
_exptl_crystal_density_method 'not measured'
_exptl_crystal_description block
_exptl_crystal_F_000 268
_exptl_crystal_size_max 0.38
_exptl_crystal_size_mid 0.25
_exptl_crystal_size_min 0.10
_refine_diff_density_max 0.445
_refine_diff_density_min -0.248
_refine_ls_extinction_method none
_refine_ls_goodness_of_fit_ref 1.065
_refine_ls_hydrogen_treatment constr
_refine_ls_matrix_type full
_refine_ls_number_parameters 163
_refine_ls_number_reflns 3057
_refine_ls_number_restraints 0
_refine_ls_restrained_S_all 1.065
_refine_ls_R_factor_all 0.0358
_refine_ls_R_factor_gt 0.0319
_refine_ls_shift/su_max 0.001
_refine_ls_shift/su_mean 0.000
_refine_ls_structure_factor_coef Fsqd
_refine_ls_weighting_details 'calc w=1/[\s^2^(Fo^2^)+(0.0400P)^2^+0.2844P] where P=(Fo^2^+2Fc^2^)/3'
_refine_ls_weighting_scheme calc
_refine_ls_wR_factor_gt 0.0827
_refine_ls_wR_factor_ref 0.0861
_reflns_number_gt 2785
_reflns_number_total 3057
_reflns_threshold_expression I>2\s(I)
_cod_data_source_file hb6622.cif
_cod_data_source_block I
_cod_database_code 2233840
_cod_database_fobs_code 2233840

loop_
_symmetry_equiv_pos_as_xyz
'x, y, z'
'-x, -y, -z'

loop_
_atom_site_type_symbol
_atom_site_label
_atom_site_fract_x
_atom_site_fract_y
_atom_site_fract_z
_atom_site_U_iso_or_equiv
_atom_site_adp_type
_atom_site_calc_flag
_atom_site_refinement_flags
_atom_site_occupancy
_atom_site_symmetry_multiplicity
Cl Cl1 1.24305(5) 0.70656(4) 0.56678(2) 0.02277(9) Uani d . 1 1
F F1 0.67229(14) -0.16353(11) 1.43564(6) 0.02659(18) Uani d . 1 1
O O1 0.28078(15) 0.20326(13) 1.02611(7) 0.02103(19) Uani d . 1 1
C C1 0.75843(19) 0.01108(16) 1.17275(9) 0.0167(2) Uani d . 1 1
H H1A 0.8750 0.0160 1.1224 0.020 Uiso calc R 1 1
C C2 0.8030(2) -0.07852(16) 1.26851(9) 0.0181(2) Uani d . 1 1
H H2A 0.9476 -0.1363 1.2827 0.022 Uiso calc R 1 1
C C3 0.6274(2) -0.07948(16) 1.34189(9) 0.0180(2) Uani d . 1 1
C C4 0.4079(2) 0.00187(16) 1.32499(9) 0.0187(2) Uani d . 1 1
H H4A 0.2937 -0.0005 1.3764 0.022 Uiso calc R 1 1
C C5 0.36448(19) 0.08690(16) 1.22882(9) 0.0166(2) Uani d . 1 1
H H5A 0.2177 0.1402 1.2149 0.020 Uiso calc R 1 1
C C6 0.53854(19) 0.09366(15) 1.15221(8) 0.0145(2) Uani d . 1 1
C C7 0.4793(2) 0.18765(16) 1.05049(9) 0.0159(2) Uani d . 1 1
C C8 0.6648(2) 0.26517(16) 0.98177(9) 0.0171(2) Uani d . 1 1
H H8A 0.8077 0.2703 1.0053 0.021 Uiso calc R 1 1
C C9 0.62591(19) 0.32760(15) 0.88590(9) 0.0159(2) Uani d . 1 1
H H9A 0.4837 0.3114 0.8654 0.019 Uiso calc R 1 1
C C10 0.78251(19) 0.41862(15) 0.80970(8) 0.0146(2) Uani d . 1 1
C C11 0.72368(19) 0.45188(15) 0.70992(9) 0.0157(2) Uani d . 1 1
H H11A 0.5880 0.4140 0.6939 0.019 Uiso calc R 1 1
C C12 0.8636(2) 0.54020(16) 0.63434(9) 0.0166(2) Uani d . 1 1
H H12A 0.8234 0.5610 0.5683 0.020 Uiso calc R 1 1
C C13 1.0645(2) 0.59650(15) 0.65976(8) 0.0163(2) Uani d . 1 1
C C14 1.12740(19) 0.56716(15) 0.75820(9) 0.0161(2) Uani d . 1 1
H H14A 1.2621 0.6071 0.7738 0.019 Uiso calc R 1 1
C C15 0.98717(19) 0.47788(15) 0.83265(8) 0.0158(2) Uani d . 1 1
H H15A 1.0290 0.4570 0.8984 0.019 Uiso calc R 1 1

loop_
_atom_site_aniso_label
_atom_site_aniso_U_11
_atom_site_aniso_U_22
_atom_site_aniso_U_33
_atom_site_aniso_U_12
_atom_site_aniso_U_13
_atom_site_aniso_U_23
Cl1 0.02360(16) 0.02747(16) 0.01765(15) -0.01091(11) 0.00178(11) -0.00064(11)
F1 0.0263(4) 0.0319(4) 0.0177(4) -0.0017(3) -0.0043(3) 0.0076(3)
O1 0.0149(4) 0.0287(5) 0.0188(4) -0.0027(3) -0.0030(3) -0.0005(3)
C1 0.0139(5) 0.0187(5) 0.0175(5) -0.0019(4) 0.0003(4) -0.0034(4)
C2 0.0144(5) 0.0178(5) 0.0216(6) 0.0002(4) -0.0031(4) -0.0015(4)
C3 0.0205(5) 0.0171(5) 0.0158(5) -0.0035(4) -0.0035(4) 0.0014(4)
C4 0.0168(5) 0.0209(5) 0.0173(5) -0.0031(4) 0.0017(4) -0.0008(4)
C5 0.0129(5) 0.0175(5) 0.0189(5) -0.0014(4) -0.0006(4) -0.0016(4)
C6 0.0145(5) 0.0145(5) 0.0146(5) -0.0027(4) -0.0015(4) -0.0019(4)
C7 0.0155(5) 0.0166(5) 0.0155(5) -0.0024(4) -0.0012(4) -0.0024(4)
C8 0.0142(5) 0.0197(5) 0.0175(5) -0.0034(4) -0.0011(4) -0.0021(4)
C9 0.0139(5) 0.0158(5) 0.0181(5) -0.0016(4) -0.0008(4) -0.0024(4)
C10 0.0139(5) 0.0141(5) 0.0155(5) -0.0003(4) -0.0009(4) -0.0019(4)
C11 0.0138(5) 0.0166(5) 0.0171(5) -0.0016(4) -0.0025(4) -0.0026(4)
C12 0.0174(5) 0.0181(5) 0.0142(5) -0.0013(4) -0.0026(4) -0.0016(4)
C13 0.0163(5) 0.0158(5) 0.0161(5) -0.0018(4) 0.0014(4) -0.0014(4)
C14 0.0136(5) 0.0169(5) 0.0183(5) -0.0021(4) -0.0019(4) -0.0038(4)
C15 0.0156(5) 0.0175(5) 0.0143(5) -0.0002(4) -0.0024(4) -0.0023(4)

loop_
_atom_type_symbol
_atom_type_description
_atom_type_scat_dispersion_real
_atom_type_scat_dispersion_imag
_atom_type_scat_source
C C 0.0033 0.0016 'International Tables Vol C Tables 4.2.6.8 and 6.1.1.4'
H H 0.0000 0.0000 'International Tables Vol C Tables 4.2.6.8 and 6.1.1.4'
O O 0.0106 0.0060 'International Tables Vol C Tables 4.2.6.8 and 6.1.1.4'
F F 0.0171 0.0103 'International Tables Vol C Tables 4.2.6.8 and 6.1.1.4'
Cl Cl 0.1484 0.1585 'International Tables Vol C Tables 4.2.6.8 and 6.1.1.4'

loop_
_geom_angle_atom_site_label_1
_geom_angle_atom_site_label_2
_geom_angle_atom_site_label_3
_geom_angle
C2 C1 C6 120.06(10)
C2 C1 H1A 120.0
C6 C1 H1A 120.0
C3 C2 C1 118.38(11)
C3 C2 H2A 120.8
C1 C2 H2A 120.8
F1 C3 C2 118.32(11)
F1 C3 C4 118.26(10)
C2 C3 C4 123.42(11)
C3 C4 C5 117.61(11)
C3 C4 H4A 121.2
C5 C4 H4A 121.2
C4 C5 C6 120.94(11)
C4 C5 H5A 119.5
C6 C5 H5A 119.5
C1 C6 C5 119.56(10)
C1 C6 C7 122.44(10)
C5 C6 C7 118.00(10)
O1 C7 C8 121.55(10)
O1 C7 C6 120.21(10)
C8 C7 C6 118.22(10)
C9 C8 C7 119.82(10)
C9 C8 H8A 120.1
C7 C8 H8A 120.1
C8 C9 C10 127.19(11)
C8 C9 H9A 116.4
C10 C9 H9A 116.4
C11 C10 C15 118.49(10)
C11 C10 C9 118.77(10)
C15 C10 C9 122.72(10)
C12 C11 C10 121.49(10)
C12 C11 H11A 119.3
C10 C11 H11A 119.3
C13 C12 C11 118.42(10)
C13 C12 H12A 120.8
C11 C12 H12A 120.8
C12 C13 C14 121.65(11)
C12 C13 Cl1 119.39(9)
C14 C13 Cl1 118.95(9)
C15 C14 C13 119.32(10)
C15 C14 H14A 120.3
C13 C14 H14A 120.3
C14 C15 C10 120.63(10)
C14 C15 H15A 119.7
C10 C15 H15A 119.7

loop_
_geom_bond_atom_site_label_1
_geom_bond_atom_site_label_2
_geom_bond_distance
Cl1 C13 1.7379(12)
F1 C3 1.3560(13)
O1 C7 1.2279(14)
C1 C2 1.3919(16)
C1 C6 1.3985(15)
C1 H1A 0.9300
C2 C3 1.3790(17)
C2 H2A 0.9300
C3 C4 1.3845(17)
C4 C5 1.3853(16)
C4 H4A 0.9300
C5 C6 1.4016(15)
C5 H5A 0.9300
C6 C7 1.4919(15)
C7 C8 1.4844(16)
C8 C9 1.3380(16)
C8 H8A 0.9300
C9 C10 1.4640(15)
C9 H9A 0.9300
C10 C11 1.4020(15)
C10 C15 1.4044(16)
C11 C12 1.3909(16)
C11 H11A 0.9300
C12 C13 1.3862(16)
C12 H12A 0.9300
C13 C14 1.3927(16)
C14 C15 1.3856(16)
C14 H14A 0.9300
C15 H15A 0.9300

loop_
_geom_hbond_atom_site_label_D
_geom_hbond_atom_site_label_H
_geom_hbond_atom_site_label_A
_geom_hbond_site_symmetry_A
_geom_hbond_distance_DH
_geom_hbond_distance_HA
_geom_hbond_distance_DA
_geom_hbond_angle_DHA
_geom_hbond_publ_flag
C2 H2A Cg2 2_757 0.93 2.85 3.4390(13) 122 yes
C5 H5A Cg2 2_667 0.93 2.85 3.3989(13) 119 yes

loop_
_geom_torsion_atom_site_label_1
_geom_torsion_atom_site_label_2
_geom_torsion_atom_site_label_3
_geom_torsion_atom_site_label_4
_geom_torsion
C6 C1 C2 C3 -1.50(17)
C1 C2 C3 F1 -178.63(10)
C1 C2 C3 C4 0.96(18)
F1 C3 C4 C5 -179.88(10)
C2 C3 C4 C5 0.53(18)
C3 C4 C5 C6 -1.49(18)
C2 C1 C6 C5 0.58(17)
C2 C1 C6 C7 -178.48(11)
C4 C5 C6 C1 0.96(17)
C4 C5 C6 C7 -179.94(10)
C1 C6 C7 O1 155.13(12)
C5 C6 C7 O1 -23.93(17)
C1 C6 C7 C8 -26.56(16)
C5 C6 C7 C8 154.38(11)
O1 C7 C8 C9 -11.02(18)
C6 C7 C8 C9 170.70(11)
C7 C8 C9 C10 175.68(11)
C8 C9 C10 C11 171.25(11)
C8 C9 C10 C15 -10.24(19)
C15 C10 C11 C12 0.45(17)
C9 C10 C11 C12 179.03(10)
C10 C11 C12 C13 -0.35(17)
C11 C12 C13 C14 -0.20(17)
C11 C12 C13 Cl1 179.80(9)
C12 C13 C14 C15 0.65(17)
Cl1 C13 C14 C15 -179.35(9)
C13 C14 C15 C10 -0.54(17)
C11 C10 C15 C14 0.00(17)
C9 C10 C15 C14 -178.52(10)

loop_
_cod_related_entry_id
_cod_related_entry_database
_cod_related_entry_code
1 ChemSpider 4526589
